data_2213340
loop_
_publ_author_name
'Yi-Feng Sun'
'Ji-Kun Li'
'Zao-Bao Zheng'

_publ_section_title
;1,5-Dimethyl-4-[(2-oxo-2,3-dihydro-1<i>H</i>-indol-3-ylidene)amino]-2-phenyl-1<i>H</i>-pyrazol-3(2<i>H</i>)-one
 monohydrate
;
_journal_coeditor_code HB2350
_journal_issue 5
_journal_name_full 'Acta Crystallographica Section E'
_journal_page_first o2520
_journal_page_last o2521
_journal_paper_doi 10.1107/S1600536807017527
_journal_volume 63
_journal_year 2007
_chemical_formula_iupac 'C19 H16 N4 O2, H2 O'
_chemical_formula_moiety 'C19 H16 N4 O2, H2 O'
_chemical_formula_sum 'C19 H18 N4 O3'
_chemical_formula_weight 350.37
_chemical_name_systematic
;
1,5-Dimethyl-2-phenyl-4-[(2-oxo-2,3-dihydro-1H-indol-3-ylidene)amino]-
1H-pyrazol-3(2H)-one monohydrate
;
_space_group_IT_number 15
_symmetry_cell_setting monoclinic
_symmetry_space_group_name_Hall '-C 2yc'
_symmetry_space_group_name_H-M 'C 1 2/c 1'
_atom_sites_solution_hydrogens difmap
_atom_sites_solution_primary direct
_atom_sites_solution_secondary difmap
_cell_angle_alpha 90.00
_cell_angle_beta 106.00(3)
_cell_angle_gamma 90.00
_cell_formula_units_Z 8
_cell_length_a 17.587(4)
_cell_length_b 7.2102(14)
_cell_length_c 28.973(6)
_cell_measurement_reflns_used 320
_cell_measurement_temperature 291(2)
_cell_measurement_theta_max 25.1
_cell_measurement_theta_min 2
_cell_volume 3531.6(14)
_computing_cell_refinement RAXIS
_computing_data_collection 'RAXIS (Rigaku,1996)'
_computing_data_reduction RAXIS
_computing_molecular_graphics 'TEXSAN (Molecular Structure Corporation, 1999)'
_computing_publication_material TEXSAN
_computing_structure_refinement 'SHELXL97 (Sheldrick, 1997)'
_computing_structure_solution 'SHELXS97 (Sheldrick, 1997)'
_diffrn_ambient_temperature 291(2)
_diffrn_detector_area_resol_mean 0
_diffrn_measured_fraction_theta_full 0.916
_diffrn_measured_fraction_theta_max 0.916
_diffrn_measurement_device_type 'Rigaku R-AXIS-IV'
_diffrn_measurement_method 'Oscillation  frames'
_diffrn_radiation_monochromator graphite
_diffrn_radiation_source 'fine-focus sealed tube'
_diffrn_radiation_type MoK\a
_diffrn_radiation_wavelength 0.71073
_diffrn_reflns_av_R_equivalents 0.0617
_diffrn_reflns_av_sigmaI/netI 0.0878
_diffrn_reflns_limit_h_max 7
_diffrn_reflns_limit_h_min -20
_diffrn_reflns_limit_k_max 8
_diffrn_reflns_limit_k_min -7
_diffrn_reflns_limit_l_max 34
_diffrn_reflns_limit_l_min -33
_diffrn_reflns_number 4696
_diffrn_reflns_theta_full 25.00
_diffrn_reflns_theta_max 25.00
_diffrn_reflns_theta_min 1.46
_diffrn_standards_interval_count 0
_diffrn_standards_interval_time 0
_diffrn_standards_number 0
_exptl_absorpt_coefficient_mu 0.092
_exptl_absorpt_correction_T_max 0.985
_exptl_absorpt_correction_T_min 0.982
_exptl_absorpt_correction_type multi-scan
_exptl_absorpt_process_details '(SADABS; Sheldrick, 1996)'
_exptl_crystal_colour red
_exptl_crystal_density_diffrn 1.318
_exptl_crystal_density_method 'not measured'
_exptl_crystal_description prism
_exptl_crystal_F_000 1472
_exptl_crystal_size_max 0.20
_exptl_crystal_size_mid 0.18
_exptl_crystal_size_min 0.17
_refine_diff_density_max 0.206
_refine_diff_density_min -0.177
_refine_ls_extinction_coef 0.0018(4)
_refine_ls_extinction_method SHELXL97
_refine_ls_goodness_of_fit_ref 1.054
_refine_ls_hydrogen_treatment mixed
_refine_ls_matrix_type full
_refine_ls_number_parameters 248
_refine_ls_number_reflns 2852
_refine_ls_number_restraints 0
_refine_ls_restrained_S_all 1.054
_refine_ls_R_factor_all 0.1216
_refine_ls_R_factor_gt 0.0667
_refine_ls_shift/su_max 0.000
_refine_ls_shift/su_mean 0.000
_refine_ls_structure_factor_coef Fsqd
_refine_ls_weighting_details 'calc w=1/[\s^2^(Fo^2^)+(0.0681P)^2^+0.2329P] where P=(Fo^2^+2Fc^2^)/3'
_refine_ls_weighting_scheme calc
_refine_ls_wR_factor_gt 0.1319
_refine_ls_wR_factor_ref 0.1493
_reflns_number_gt 1876
_reflns_number_total 2852
_reflns_threshold_expression I>2\s(I)
_cod_data_source_file hb2350.cif
_cod_data_source_block I
_cod_depositor_comments
;
The following automatic conversions were performed:
'_symmetry_cell_setting' value 'Monoclinic' changed to 'monoclinic'
according to '/home/saulius/struct/CIF-dictionaries/cif_core.dic'
dictionary named 'cif_core.dic' version 2.4.1 from 2010-06-29.

Automatic conversion script
Id: cif_fix_enum 1527 2010-12-29 10:47:43Z saulius 

The following automatic conversions were performed:

'_symmetry_cell_setting' value 'Monoclinic' changed to 'monoclinic'
according to /home/saulius/struct/CIF-dictionaries/cif_core.dic
dictionary named 'cif_core.dic' version 2.4.1 from 2010-06-29.

Automatic conversion script
Id: cif_fix_values 1715 2011-07-08 13:25:40Z adriana 
;
_cod_original_cell_volume 3531.8(12)
_cod_original_sg_symbol_H-M 'C 2/c'
_cod_database_code 2213340
_cod_database_fobs_code 2213340

loop_
_symmetry_equiv_pos_as_xyz
'x, y, z'
'-x, y, -z+1/2'
'x+1/2, y+1/2, z'
'-x+1/2, y+1/2, -z+1/2'
'-x, -y, -z'
'x, -y, z-1/2'
'-x+1/2, -y+1/2, -z'
'x+1/2, -y+1/2, z-1/2'

loop_
_atom_site_type_symbol
_atom_site_label
_atom_site_fract_x
_atom_site_fract_y
_atom_site_fract_z
_atom_site_U_iso_or_equiv
_atom_site_adp_type
_atom_site_calc_flag
_atom_site_refinement_flags
_atom_site_occupancy
O O1 0.64010(13) 0.0278(4) 0.08458(9) 0.0580(8) Uani d . 1
O O2 0.94003(12) -0.1702(3) 0.12203(8) 0.0433(7) Uani d . 1
O O3 0.97624(18) 0.5796(7) 0.05820(14) 0.1102(18) Uani d . 1
N N1 0.66632(15) -0.0214(4) 0.01197(10) 0.0398(8) Uani d . 1
N N2 0.80549(13) 0.1083(4) 0.11781(9) 0.0350(7) Uani d . 1
N N3 1.00266(14) 0.2385(4) 0.18341(9) 0.0328(7) Uani d . 1
N N4 1.01800(13) 0.0668(4) 0.16424(9) 0.0325(7) Uani d . 1
C C1 0.73345(17) -0.0174(5) -0.00555(11) 0.0334(8) Uani d . 1
C C2 0.7357(2) -0.0526(5) -0.05154(12) 0.0469(10) Uani d . 1
H H2A 0.6904 -0.0868 -0.0752 0.056 Uiso calc R 1
C C3 0.8083(2) -0.0351(6) -0.06141(13) 0.0574(11) Uani d . 1
H H3A 0.8116 -0.0575 -0.0924 0.069 Uiso calc R 1
C C4 0.8761(2) 0.0150(6) -0.02602(14) 0.0589(12) Uani d . 1
H H4A 0.9238 0.0279 -0.0337 0.071 Uiso calc R 1
C C5 0.87282(18) 0.0462(6) 0.02104(13) 0.0451(10) Uani d . 1
H H5A 0.9182 0.0792 0.0448 0.054 Uiso calc R 1
C C6 0.80098(16) 0.0272(5) 0.03169(11) 0.0321(8) Uani d . 1
C C7 0.77438(16) 0.0546(4) 0.07472(11) 0.0302(8) Uani d . 1
C C8 0.68499(18) 0.0202(5) 0.05913(12) 0.0394(9) Uani d . 1
C C9 0.94695(17) -0.0099(5) 0.13718(11) 0.0324(8) Uani d . 1
C C10 0.88833(16) 0.1307(5) 0.13606(10) 0.0291(8) Uani d . 1
C C11 0.92315(17) 0.2745(5) 0.16394(10) 0.0314(8) Uani d . 1
C C12 0.88752(19) 0.4497(5) 0.17483(13) 0.0462(10) Uani d . 1
H H12A 0.8320 0.4507 0.1585 0.069 Uiso calc R 1
H H12B 0.9128 0.5530 0.1643 0.069 Uiso calc R 1
H H12C 0.8946 0.4588 0.2088 0.069 Uiso calc R 1
C C13 1.06280(19) 0.3819(5) 0.18476(14) 0.0522(11) Uani d . 1
H H13A 1.0485 0.4937 0.1982 0.078 Uiso calc R 1
H H13B 1.0659 0.4059 0.1527 0.078 Uiso calc R 1
H H13C 1.1132 0.3394 0.2042 0.078 Uiso calc R 1
C C14 1.08353(16) -0.0398(4) 0.19214(11) 0.0296(8) Uani d . 1
C C15 1.12447(17) -0.1513(5) 0.16838(12) 0.0351(8) Uani d . 1
H H15A 1.1108 -0.1540 0.1350 0.042 Uiso calc R 1
C C16 1.18659(17) -0.2598(5) 0.19532(13) 0.0438(9) Uani d . 1
H H16A 1.2142 -0.3365 0.1798 0.053 Uiso calc R 1
C C17 1.20727(17) -0.2544(5) 0.24464(13) 0.0419(9) Uani d . 1
H H17A 1.2489 -0.3270 0.2623 0.050 Uiso calc R 1
C C18 1.16630(18) -0.1412(5) 0.26811(12) 0.0386(9) Uani d . 1
H H18A 1.1805 -0.1370 0.3015 0.046 Uiso calc R 1
C C19 1.10402(16) -0.0343(5) 0.24156(11) 0.0352(8) Uani d . 1
H H19A 1.0760 0.0412 0.2571 0.042 Uiso calc R 1
H H1B 0.616(2) -0.034(6) -0.0094(14) 0.068(12) Uiso d . 1
H H3F 1.028(3) 0.543(7) 0.0627(16) 0.106(17) Uiso d . 1
H H3E 0.969(3) 0.632(8) 0.0787(18) 0.087(19) Uiso d . 1

loop_
_atom_site_aniso_label
_atom_site_aniso_U_11
_atom_site_aniso_U_22
_atom_site_aniso_U_33
_atom_site_aniso_U_12
_atom_site_aniso_U_13
_atom_site_aniso_U_23
O1 0.0337(12) 0.086(2) 0.0570(17) 0.0012(13) 0.0173(12) -0.0171(15)
O2 0.0429(13) 0.0347(16) 0.0485(15) 0.0000(11) 0.0064(11) -0.0138(12)
O3 0.0390(17) 0.182(5) 0.095(3) 0.024(2) -0.0056(17) -0.090(3)
N1 0.0280(14) 0.049(2) 0.0359(18) 0.0023(13) -0.0019(13) -0.0053(14)
N2 0.0285(13) 0.0405(18) 0.0348(17) 0.0001(12) 0.0065(12) -0.0024(14)
N3 0.0333(13) 0.0261(16) 0.0353(16) -0.0033(12) 0.0031(11) -0.0004(13)
N4 0.0288(13) 0.0300(17) 0.0357(16) 0.0014(12) 0.0038(11) -0.0033(13)
C1 0.0376(17) 0.030(2) 0.030(2) 0.0034(15) 0.0043(14) 0.0046(15)
C2 0.049(2) 0.054(3) 0.031(2) -0.0053(18) -0.0014(16) 0.0038(18)
C3 0.078(3) 0.061(3) 0.032(2) -0.002(2) 0.013(2) 0.005(2)
C4 0.058(2) 0.076(3) 0.050(3) -0.001(2) 0.026(2) 0.012(2)
C5 0.0367(17) 0.057(3) 0.041(2) -0.0019(17) 0.0096(15) 0.0073(19)
C6 0.0346(17) 0.029(2) 0.0316(18) 0.0044(14) 0.0075(14) 0.0032(15)
C7 0.0310(15) 0.0287(19) 0.0301(19) 0.0023(14) 0.0068(13) 0.0001(15)
C8 0.0289(16) 0.044(2) 0.042(2) 0.0035(16) 0.0045(15) -0.0064(17)
C9 0.0340(16) 0.036(2) 0.0279(18) -0.0059(15) 0.0101(13) -0.0063(16)
C10 0.0266(15) 0.034(2) 0.0277(18) -0.0013(14) 0.0088(13) -0.0004(15)
C11 0.0380(17) 0.030(2) 0.0247(18) 0.0047(15) 0.0056(14) 0.0041(15)
C12 0.054(2) 0.036(2) 0.044(2) 0.0049(17) 0.0058(17) -0.0022(18)
C13 0.046(2) 0.039(3) 0.065(3) -0.0128(17) 0.0060(18) 0.000(2)
C14 0.0252(14) 0.0260(19) 0.037(2) -0.0071(13) 0.0070(13) -0.0030(15)
C15 0.0321(16) 0.039(2) 0.0357(19) -0.0040(15) 0.0115(14) -0.0014(16)
C16 0.0363(18) 0.040(2) 0.061(3) -0.0013(16) 0.0234(17) -0.012(2)
C17 0.0302(17) 0.038(2) 0.054(2) 0.0009(16) 0.0063(16) 0.0032(19)
C18 0.0381(17) 0.044(2) 0.0315(19) -0.0016(17) 0.0060(15) 0.0049(17)
C19 0.0317(16) 0.042(2) 0.033(2) 0.0018(15) 0.0107(14) -0.0076(16)

loop_
_atom_type_symbol
_atom_type_description
_atom_type_scat_dispersion_real
_atom_type_scat_dispersion_imag
_atom_type_scat_source
C C 0.0033 0.0016 'International Tables Vol C Tables 4.2.6.8 and 6.1.1.4'
H H 0.0000 0.0000 'International Tables Vol C Tables 4.2.6.8 and 6.1.1.4'
N N 0.0061 0.0033 'International Tables Vol C Tables 4.2.6.8 and 6.1.1.4'
O O 0.0106 0.0060 'International Tables Vol C Tables 4.2.6.8 and 6.1.1.4'

loop_
_geom_angle_atom_site_label_1
_geom_angle_atom_site_label_2
_geom_angle_atom_site_label_3
_geom_angle
H3F O3 H3E 115(4)
C8 N1 C1 111.5(3)
C8 N1 H1B 128(2)
C1 N1 H1B 120(2)
C7 N2 C10 121.3(3)
C11 N3 N4 106.6(2)
C11 N3 C13 121.2(3)
N4 N3 C13 114.3(3)
C9 N4 N3 109.3(2)
C9 N4 C14 124.1(3)
N3 N4 C14 117.3(2)
C2 C1 C6 123.1(3)
C2 C1 N1 126.8(3)
C6 C1 N1 110.1(3)
C1 C2 C3 117.3(3)
C1 C2 H2A 121.4
C3 C2 H2A 121.4
C4 C3 C2 121.5(4)
C4 C3 H3A 119.2
C2 C3 H3A 119.2
C3 C4 C5 120.3(4)
C3 C4 H4A 119.9
C5 C4 H4A 119.9
C6 C5 C4 119.0(3)
C6 C5 H5A 120.5
C4 C5 H5A 120.5
C5 C6 C1 118.7(3)
C5 C6 C7 134.6(3)
C1 C6 C7 106.5(3)
N2 C7 C6 136.3(3)
N2 C7 C8 117.8(3)
C6 C7 C8 105.7(3)
O1 C8 N1 127.2(3)
O1 C8 C7 126.6(3)
N1 C8 C7 106.2(3)
O2 C9 N4 124.0(3)
O2 C9 C10 130.8(3)
N4 C9 C10 105.0(3)
C11 C10 N2 124.1(3)
C11 C10 C9 108.8(2)
N2 C10 C9 125.8(3)
C10 C11 N3 109.9(3)
C10 C11 C12 129.2(3)
N3 C11 C12 120.9(3)
C11 C12 H12A 109.5
C11 C12 H12B 109.5
H12A C12 H12B 109.5
C11 C12 H12C 109.5
H12A C12 H12C 109.5
H12B C12 H12C 109.5
N3 C13 H13A 109.5
N3 C13 H13B 109.5
H13A C13 H13B 109.5
N3 C13 H13C 109.5
H13A C13 H13C 109.5
H13B C13 H13C 109.5
C19 C14 C15 120.7(3)
C19 C14 N4 120.6(3)
C15 C14 N4 118.6(3)
C14 C15 C16 118.9(3)
C14 C15 H15A 120.6
C16 C15 H15A 120.6
C17 C16 C15 120.5(3)
C17 C16 H16A 119.7
C15 C16 H16A 119.7
C16 C17 C18 120.2(3)
C16 C17 H17A 119.9
C18 C17 H17A 119.9
C17 C18 C19 119.6(3)
C17 C18 H18A 120.2
C19 C18 H18A 120.2
C14 C19 C18 120.1(3)
C14 C19 H19A 120.0
C18 C19 H19A 120.0

loop_
_geom_bond_atom_site_label_1
_geom_bond_atom_site_label_2
_geom_bond_distance
O1 C8 1.221(4)
O2 C9 1.231(4)
O3 H3F 0.92(5)
O3 H3E 0.75(5)
N1 C8 1.348(4)
N1 C1 1.408(4)
N1 H1B 0.93(4)
N2 C7 1.277(4)
N2 C10 1.415(4)
N3 C11 1.381(4)
N3 N4 1.413(4)
N3 C13 1.471(4)
N4 C9 1.393(4)
N4 C14 1.435(4)
C1 C2 1.368(5)
C1 C6 1.404(4)
C2 C3 1.390(5)
C2 H2A 0.9300
C3 C4 1.389(5)
C3 H3A 0.9300
C4 C5 1.399(5)
C4 H4A 0.9300
C5 C6 1.388(4)
C5 H5A 0.9300
C6 C7 1.461(4)
C7 C8 1.531(4)
C9 C10 1.440(4)
C10 C11 1.353(4)
C11 C12 1.482(5)
C12 H12A 0.9600
C12 H12B 0.9600
C12 H12C 0.9600
C13 H13A 0.9600
C13 H13B 0.9600
C13 H13C 0.9600
C14 C19 1.377(4)
C14 C15 1.383(4)
C15 C16 1.395(4)
C15 H15A 0.9300
C16 C17 1.375(5)
C16 H16A 0.9300
C17 C18 1.385(5)
C17 H17A 0.9300
C18 C19 1.386(4)
C18 H18A 0.9300
C19 H19A 0.9300

loop_
_geom_hbond_atom_site_label_D
_geom_hbond_atom_site_label_H
_geom_hbond_atom_site_label_A
_geom_hbond_site_symmetry_A
_geom_hbond_distance_DH
_geom_hbond_distance_HA
_geom_hbond_distance_DA
_geom_hbond_angle_DHA
_geom_hbond_publ_flag
N1 H1B O3 7_655 0.93(4) 1.87(4) 2.790(4) 171(4) y
O3 H3F O1 3 0.92(5) 1.91(5) 2.796(4) 163(5) y
O3 H3E O2 1_565 0.75(5) 2.05(5) 2.780(5) 165(6) y

loop_
_geom_torsion_atom_site_label_1
_geom_torsion_atom_site_label_2
_geom_torsion_atom_site_label_3
_geom_torsion_atom_site_label_4
_geom_torsion
C11 N3 N4 C9 -5.9(3)
C13 N3 N4 C9 -142.7(3)
C11 N3 N4 C14 -154.1(3)
C13 N3 N4 C14 69.2(3)
C8 N1 C1 C2 -180.0(3)
C8 N1 C1 C6 0.7(4)
C6 C1 C2 C3 -2.7(5)
N1 C1 C2 C3 178.1(4)
C1 C2 C3 C4 0.3(6)
C2 C3 C4 C5 1.1(6)
C3 C4 C5 C6 -0.3(6)
C4 C5 C6 C1 -1.9(5)
C4 C5 C6 C7 -177.1(4)
C2 C1 C6 C5 3.5(5)
N1 C1 C6 C5 -177.1(3)
C2 C1 C6 C7 180.0(3)
N1 C1 C6 C7 -0.7(4)
C10 N2 C7 C6 -10.4(6)
C10 N2 C7 C8 175.5(3)
C5 C6 C7 N2 1.6(7)
C1 C6 C7 N2 -174.1(4)
C5 C6 C7 C8 176.1(4)
C1 C6 C7 C8 0.4(3)
C1 N1 C8 O1 -179.8(4)
C1 N1 C8 C7 -0.4(4)
N2 C7 C8 O1 -4.9(5)
C6 C7 C8 O1 179.4(4)
N2 C7 C8 N1 175.7(3)
C6 C7 C8 N1 0.0(4)
N3 N4 C9 O2 -168.8(3)
C14 N4 C9 O2 -23.3(5)
N3 N4 C9 C10 6.2(3)
C14 N4 C9 C10 151.6(3)
C7 N2 C10 C11 138.1(3)
C7 N2 C10 C9 -56.4(4)
O2 C9 C10 C11 170.3(4)
N4 C9 C10 C11 -4.2(4)
O2 C9 C10 N2 2.8(6)
N4 C9 C10 N2 -171.6(3)
N2 C10 C11 N3 168.3(3)
C9 C10 C11 N3 0.6(4)
N2 C10 C11 C12 -11.3(5)
C9 C10 C11 C12 -178.9(3)
N4 N3 C11 C10 3.2(3)
C13 N3 C11 C10 136.3(3)
N4 N3 C11 C12 -177.2(3)
C13 N3 C11 C12 -44.1(4)
C9 N4 C14 C19 -110.3(4)
N3 N4 C14 C19 32.7(4)
C9 N4 C14 C15 68.2(4)
N3 N4 C14 C15 -148.9(3)
C19 C14 C15 C16 0.5(5)
N4 C14 C15 C16 -177.9(3)
C14 C15 C16 C17 -0.7(5)
C15 C16 C17 C18 0.2(5)
C16 C17 C18 C19 0.4(5)
C15 C14 C19 C18 0.0(5)
N4 C14 C19 C18 178.5(3)
C17 C18 C19 C14 -0.5(5)

loop_
_cod_related_entry_id
_cod_related_entry_database
_cod_related_entry_code
1 ChemSpider 21124731
